data_4505760
loop_
_publ_author_name
'Liantonio, Rosalba'
'Metrangolo, Pierangelo'
'Pilati, Tullio'
'Resnati, Giuseppe'
'Stevenazzi, Andrea'

_publ_section_title
;
 Perfluorocarbon&#x2212;Hydrocarbon Self-Assembly:&#x2009; First
 Crystalline Halogen-Bonded Complex Involving Bromoperfluoroalkanes
;
_journal_issue 5
_journal_name_full 'Crystal Growth &amp; Design'
_journal_page_first 799
_journal_paper_doi 10.1021/cg034098f
_journal_volume 3
_journal_year 2003
_chemical_formula_moiety '(C10 H16 N2), (C8 Br2 F16)'
_chemical_formula_sum 'C18 H16 Br2 F16 N2'
_chemical_formula_weight 724.15
_chemical_name_systematic
; 
 4,4,4',4'-tetramethyl-p-phenylenediamine. 1,8-dibromoperfluorooctane
;
_space_group_IT_number 2
_symmetry_cell_setting triclinic
_symmetry_space_group_name_Hall '-P 1'
_symmetry_space_group_name_H-M 'P -1'
_atom_sites_solution_hydrogens geom
_atom_sites_solution_primary direct
_atom_sites_solution_secondary difmap
_audit_creation_method SHELXL-97
_cell_angle_alpha 92.881(3)
_cell_angle_beta 92.386(3)
_cell_angle_gamma 90.412(3)
_cell_formula_units_Z 1
_cell_length_a 5.5807(10)
_cell_length_b 6.1359(10)
_cell_length_c 18.425(3)
_cell_measurement_reflns_used 1525
_cell_measurement_temperature 291(2)
_cell_measurement_theta_max 40.723
_cell_measurement_theta_min 4.431
_cell_volume 629.55(18)
_computing_cell_refinement 'Bruker SMART'
_computing_data_collection 'Bruker SMART'
_computing_data_reduction 'Bruker SAINT'
_computing_molecular_graphics 'ORTEPIII (Burnett & Johnson,1996)'
_computing_publication_material 'SHELXL-97 (Sheldrick, 1997)'
_computing_structure_refinement 'SHELXL-97 (Sheldrick, 1997)'
_computing_structure_solution 'SIR-92 (Altomare et al., 1994)'
_diffrn_ambient_temperature 291(1)
_diffrn_measured_fraction_theta_full 0.999
_diffrn_measured_fraction_theta_max 0.999
_diffrn_measurement_device_type 'Bruker SMART APEX''
_diffrn_measurement_method 'phi and omega scans'
_diffrn_radiation_monochromator graphite
_diffrn_radiation_source 'fine-focus sealed tube'
_diffrn_radiation_type MoK\a
_diffrn_radiation_wavelength 0.71069
_diffrn_reflns_av_R_equivalents 0.0258
_diffrn_reflns_av_sigmaI/netI 0.0467
_diffrn_reflns_limit_h_max 6
_diffrn_reflns_limit_h_min 0
_diffrn_reflns_limit_k_max 7
_diffrn_reflns_limit_k_min -7
_diffrn_reflns_limit_l_max 22
_diffrn_reflns_limit_l_min -22
_diffrn_reflns_number 8258
_diffrn_reflns_theta_full 25.99
_diffrn_reflns_theta_max 25.99
_diffrn_reflns_theta_min 2.22
_diffrn_standards_decay_% 0.0
_exptl_absorpt_coefficient_mu 3.348
_exptl_absorpt_correction_T_max 1.000000
_exptl_absorpt_correction_T_min 0.783789
_exptl_absorpt_correction_type multi-scan
_exptl_absorpt_process_details 'Bruker SADABS'
_exptl_crystal_colour 'pale yellow'
_exptl_crystal_density_diffrn 1.910
_exptl_crystal_density_method 'not measured'
_exptl_crystal_description prism
_exptl_crystal_F_000 352
_exptl_crystal_size_max 0.23
_exptl_crystal_size_mid 0.14
_exptl_crystal_size_min 0.10
_refine_diff_density_max 0.458
_refine_diff_density_min -0.285
_refine_diff_density_rms 0.061
_refine_ls_extinction_method none
_refine_ls_goodness_of_fit_ref 0.958
_refine_ls_hydrogen_treatment constr
_refine_ls_matrix_type full
_refine_ls_number_parameters 280
_refine_ls_number_reflns 2476
_refine_ls_number_restraints 461
_refine_ls_restrained_S_all 1.016
_refine_ls_R_factor_all 0.0566
_refine_ls_R_factor_gt 0.0380
_refine_ls_shift/su_max 0.000
_refine_ls_shift/su_mean 0.000
_refine_ls_structure_factor_coef Fsqd
_refine_ls_weighting_details 'w=1/[\s^2^(Fo^2^)+(0.0530P)^2^] where P=(Fo^2^+2Fc^2^)/3'
_refine_ls_weighting_scheme calc
_refine_ls_wR_factor_gt 0.0933
_refine_ls_wR_factor_ref 0.0991
_reflns_number_gt 1700
_reflns_number_total 2476
_reflns_threshold_expression >2sigma(I)
_cod_data_source_file cg034098fsi20030627_115116.cif
_cod_data_source_block re29
_cod_original_sg_symbol_H-M P-1
_cod_database_code 4505760

loop_
_symmetry_equiv_pos_as_xyz
'x, y, z'
'-x, -y, -z'

loop_
_atom_site_label
_atom_site_type_symbol
_atom_site_fract_x
_atom_site_fract_y
_atom_site_fract_z
_atom_site_U_iso_or_equiv
_atom_site_adp_type
_atom_site_occupancy
_atom_site_calc_flag
_atom_site_refinement_flags
_atom_site_disorder_assembly
_atom_site_disorder_group
Br Br -0.07324(8) 0.58805(7) 0.77852(2) 0.0787(2) Uani 1 d D . .
F1A F 0.2927(12) 0.3370(13) 0.7321(4) 0.096(2) Uani 0.50 d PDU A 1
F2A F 0.2233(16) 0.6057(12) 0.6675(4) 0.101(2) Uani 0.50 d PDU A 1
F3A F -0.2143(16) 0.4282(17) 0.6226(6) 0.088(3) Uani 0.50 d PDU A 1
F4A F -0.1419(16) 0.1544(14) 0.6864(5) 0.098(2) Uani 0.50 d PDU A 1
F5A F 0.2712(16) 0.0774(18) 0.6132(7) 0.095(3) Uani 0.50 d PDU A 1
F6A F 0.196(2) 0.3539(16) 0.5502(7) 0.093(3) Uani 0.50 d PDU A 1
F7A F -0.2437(18) 0.1719(17) 0.5057(7) 0.092(3) Uani 0.50 d PDU B 1
F8A F -0.1628(17) -0.1043(15) 0.5683(6) 0.090(2) Uani 0.50 d PDU C 1
C1A C 0.1124(12) 0.4532(13) 0.7040(4) 0.0785(19) Uani 0.50 d PDU A 1
C2A C -0.0384(15) 0.3085(15) 0.6496(4) 0.0708(16) Uani 0.50 d PDU A 1
C3A C 0.0941(15) 0.1978(16) 0.5865(4) 0.068(3) Uani 0.50 d PD A 1
C4A C -0.0635(19) 0.0549(17) 0.5323(5) 0.0710(19) Uani 0.50 d PDU . 1
F1B F 0.1816(15) 0.2397(13) 0.7499(4) 0.117(3) Uani 0.50 d PDU A 2
F2B F 0.2871(14) 0.5169(14) 0.6916(5) 0.108(2) Uani 0.50 d PDU A 2
F3B F -0.1388(17) 0.4887(16) 0.6135(7) 0.089(3) Uani 0.50 d PDU A 2
F4B F -0.2361(14) 0.2082(16) 0.6706(6) 0.093(2) Uani 0.50 d PDU A 2
F5B F 0.1880(18) 0.0109(18) 0.6279(6) 0.105(3) Uani 0.50 d PDU A 2
F6B F 0.259(2) 0.2849(19) 0.5655(7) 0.100(3) Uani 0.50 d PDU A 2
F7B F -0.1719(19) 0.2354(16) 0.4937(7) 0.093(3) Uani 0.50 d PDU D 2
F8B F -0.2430(17) -0.0463(18) 0.5541(6) 0.093(3) Uani 0.50 d PDU E 2
C1B C 0.1013(13) 0.4046(13) 0.7128(4) 0.0810(19) Uani 0.50 d PDU A 2
C2B C -0.0502(15) 0.3176(15) 0.6471(4) 0.0704(16) Uani 0.50 d PDU A 2
C3B C 0.0832(19) 0.1699(19) 0.5921(5) 0.076(2) Uani 0.50 d PDU A 2
C4B C -0.0691(19) 0.0712(17) 0.5276(5) 0.0707(19) Uani 0.50 d PDU . 2
N N -0.3313(5) -0.1663(5) -0.10995(16) 0.0595(7) Uani 1 d . . .
C5 C -0.1699(6) -0.0821(5) -0.05483(18) 0.0521(8) Uani 1 d . . .
C6 C -0.0520(7) 0.1137(6) -0.0598(2) 0.0605(9) Uani 1 d . . .
H6 H -0.0838 0.1951 -0.1003 0.073 Uiso 1 calc R . .
C7 C -0.1119(7) -0.1936(6) 0.0068(2) 0.0604(9) Uani 1 d . . .
H7 H -0.1862 -0.3273 0.0127 0.072 Uiso 1 calc R . .
C8 C -0.4458(8) -0.0105(7) -0.1568(2) 0.0808(12) Uani 1 d . . .
H8A H -0.5514 -0.0867 -0.1920 0.121 Uiso 1 calc R . .
H8B H -0.3254 0.0666 -0.1813 0.121 Uiso 1 calc R . .
H8C H -0.5362 0.0914 -0.1279 0.121 Uiso 1 calc R . .
C9 C -0.4954(8) -0.3375(7) -0.0901(2) 0.0812(12) Uani 1 d . . .
H9A H -0.5965 -0.3828 -0.1317 0.122 Uiso 1 calc R . .
H9B H -0.5928 -0.2826 -0.0517 0.122 Uiso 1 calc R . .
H9C H -0.4050 -0.4598 -0.0740 0.122 Uiso 1 calc R . .

loop_
_atom_site_aniso_label
_atom_site_aniso_U_11
_atom_site_aniso_U_22
_atom_site_aniso_U_33
_atom_site_aniso_U_23
_atom_site_aniso_U_13
_atom_site_aniso_U_12
Br 0.0829(3) 0.0860(3) 0.0649(3) -0.0186(2) 0.00262(19) 0.0077(2)
F1A 0.086(4) 0.117(5) 0.081(4) -0.023(4) -0.015(3) 0.039(4)
F2A 0.123(6) 0.090(5) 0.090(5) -0.008(3) 0.027(4) -0.024(4)
F3A 0.077(4) 0.109(6) 0.075(5) -0.026(4) -0.007(3) 0.025(4)
F4A 0.132(6) 0.087(4) 0.076(4) -0.006(3) 0.040(5) -0.030(4)
F5A 0.086(5) 0.105(6) 0.090(6) -0.025(4) -0.005(4) 0.028(4)
F6A 0.123(7) 0.079(5) 0.077(5) -0.008(3) 0.034(5) -0.022(4)
F7A 0.091(5) 0.101(6) 0.082(5) -0.026(4) -0.006(4) 0.023(4)
F8A 0.118(6) 0.079(4) 0.074(4) -0.002(3) 0.030(4) -0.022(4)
C1A 0.083(3) 0.085(4) 0.066(3) -0.012(3) 0.004(3) 0.014(3)
C2A 0.078(3) 0.073(3) 0.061(3) -0.004(3) 0.006(3) 0.008(3)
C3A 0.066(6) 0.063(6) 0.074(6) -0.001(5) 0.015(5) 0.002(5)
C4A 0.082(4) 0.071(4) 0.061(4) 0.000(3) 0.009(3) 0.011(3)
F1B 0.150(6) 0.129(6) 0.071(4) -0.009(4) -0.021(4) 0.069(5)
F2B 0.082(4) 0.132(6) 0.107(6) -0.040(5) 0.011(4) -0.013(4)
F3B 0.119(6) 0.077(4) 0.071(4) 0.007(3) -0.001(5) 0.031(4)
F4B 0.086(4) 0.108(5) 0.084(5) -0.027(4) 0.019(3) -0.007(4)
F5B 0.135(7) 0.096(6) 0.080(5) -0.013(4) -0.021(5) 0.055(5)
F6B 0.087(5) 0.116(7) 0.094(6) -0.030(5) 0.019(4) -0.007(5)
F7B 0.124(7) 0.080(5) 0.074(4) -0.001(3) -0.012(5) 0.034(4)
F8B 0.092(5) 0.109(6) 0.078(5) -0.021(4) 0.023(4) -0.001(4)
C1B 0.086(3) 0.087(4) 0.068(3) -0.015(3) 0.002(3) 0.014(3)
C2B 0.078(3) 0.073(3) 0.060(3) -0.004(3) 0.007(3) 0.008(3)
C3B 0.086(4) 0.075(4) 0.066(4) -0.004(3) 0.007(3) 0.009(3)
C4B 0.082(4) 0.071(4) 0.059(3) -0.001(3) 0.009(3) 0.010(4)
N 0.0614(17) 0.0634(18) 0.0528(16) -0.0067(14) 0.0019(14) -0.0010(15)
C5 0.0557(19) 0.052(2) 0.0486(19) -0.0056(15) 0.0112(15) 0.0042(16)
C6 0.071(2) 0.058(2) 0.053(2) 0.0120(17) 0.0025(17) 0.0005(18)
C7 0.069(2) 0.0496(19) 0.062(2) 0.0042(17) 0.0051(18) -0.0087(17)
C8 0.085(3) 0.086(3) 0.070(3) -0.005(2) -0.010(2) 0.004(2)
C9 0.080(3) 0.086(3) 0.076(3) -0.011(2) -0.002(2) -0.017(2)

loop_
_atom_type_symbol
_atom_type_description
_atom_type_scat_dispersion_real
_atom_type_scat_dispersion_imag
_atom_type_scat_source
C C 0.0033 0.0016 'International Tables Vol C Tables 4.2.6.8 and 6.1.1.4'
H H 0.0000 0.0000 'International Tables Vol C Tables 4.2.6.8 and 6.1.1.4'
Br Br -0.2901 2.4595 'International Tables Vol C Tables 4.2.6.8 and 6.1.1.4'
F F 0.0171 0.0103 'International Tables Vol C Tables 4.2.6.8 and 6.1.1.4'
N N 0.0061 0.0033 'International Tables Vol C Tables 4.2.6.8 and 6.1.1.4'

loop_
_geom_angle_atom_site_label_1
_geom_angle_atom_site_label_2
_geom_angle_atom_site_label_3
_geom_angle
_geom_angle_site_symmetry_1
_geom_angle_site_symmetry_3
C1B Br C1A 10.6(5) . .
F1A C1A F2A 103.8(6) . .
F1A C1A C2A 109.5(7) . .
F2A C1A C2A 108.5(7) . .
F1A C1A Br 111.5(5) . .
F2A C1A Br 110.3(6) . .
C2A C1A Br 112.8(4) . .
F3A C2A F4A 106.5(7) . .
F3A C2A C1A 108.0(7) . .
F4A C2A C1A 107.7(7) . .
F3A C2A C3A 109.0(8) . .
F4A C2A C3A 108.6(8) . .
C1A C2A C3A 116.6(6) . .
F5A C3A F6A 106.7(7) . .
F5A C3A C2A 109.4(8) . .
F6A C3A C2A 107.8(9) . .
F5A C3A C4A 109.0(9) . .
F6A C3A C4A 108.3(9) . .
C2A C3A C4A 115.3(6) . .
F7A C4A F8A 106.5(8) . .
F7A C4A C4A 108.0(11) . 2_556
F8A C4A C4A 107.1(11) . 2_556
F7A C4A C3A 109.9(9) . .
F8A C4A C3A 108.4(9) . .
C4A C4A C3A 116.5(10) 2_556 .
F1B C1B F2B 108.7(7) . .
F1B C1B C2B 109.4(7) . .
F2B C1B C2B 110.2(7) . .
F1B C1B Br 106.8(5) . .
F2B C1B Br 108.4(6) . .
C2B C1B Br 113.2(4) . .
F4B C2B F3B 106.9(7) . .
F4B C2B C1B 108.3(7) . .
F3B C2B C1B 107.6(8) . .
F4B C2B C3B 109.3(8) . .
F3B C2B C3B 109.2(9) . .
C1B C2B C3B 115.2(6) . .
F6B C3B F5B 106.3(8) . .
F6B C3B C4B 107.6(10) . .
F5B C3B C4B 109.6(10) . .
F6B C3B C2B 108.8(10) . .
F5B C3B C2B 108.2(9) . .
C4B C3B C2B 116.0(7) . .
F8B C4B F7B 107.5(8) . .
F8B C4B C3B 107.5(9) . .
F7B C4B C3B 107.5(10) . .
F8B C4B C4B 109.7(11) . 2_556
F7B C4B C4B 109.3(12) . 2_556
C3B C4B C4B 115.1(10) . 2_556
C5 N C8 117.1(3) . .
C5 N C9 116.6(3) . .
C8 N C9 112.7(3) . .
C6 C5 C7 115.4(3) . .
C6 C5 N 122.1(3) . .
C7 C5 N 122.5(3) . .
C5 C6 C7 122.2(3) . 2
C5 C6 H6 118.9 . .
C7 C6 H6 118.9 2 .
C6 C7 C5 122.4(3) 2 .
C6 C7 H7 118.8 2 .
C5 C7 H7 118.8 . .
N C8 H8A 109.5 . .
N C8 H8B 109.5 . .
H8A C8 H8B 109.5 . .
N C8 H8C 109.5 . .
H8A C8 H8C 109.5 . .
H8B C8 H8C 109.5 . .
N C9 H9A 109.5 . .
N C9 H9B 109.5 . .
H9A C9 H9B 109.5 . .
N C9 H9C 109.5 . .
H9A C9 H9C 109.5 . .
H9B C9 H9C 109.5 . .

loop_
_geom_bond_atom_site_label_1
_geom_bond_atom_site_label_2
_geom_bond_distance
_geom_bond_site_symmetry_2
Br C1B 1.913(4) .
Br C1A 1.913(4) .
F1A C1A 1.340(6) .
F2A C1A 1.342(7) .
F3A C2A 1.325(7) .
F4A C2A 1.333(7) .
F5A C3A 1.330(7) .
F6A C3A 1.333(7) .
F7A C4A 1.331(7) .
F8A C4A 1.338(7) .
C1A C2A 1.527(8) .
C2A C3A 1.535(7) .
C3A C4A 1.539(8) .
C4A C4A 1.538(17) 2_556
F1B C1B 1.320(7) .
F2B C1B 1.324(7) .
F3B C2B 1.333(7) .
F4B C2B 1.331(7) .
F5B C3B 1.331(7) .
F6B C3B 1.330(7) .
F7B C4B 1.332(7) .
F8B C4B 1.329(7) .
C1B C2B 1.520(8) .
C2B C3B 1.544(8) .
C3B C4B 1.529(8) .
C4B C4B 1.542(17) 2_556
N C5 1.405(4) .
N C8 1.453(5) .
N C9 1.459(5) .
C5 C6 1.375(5) .
C5 C7 1.383(5) .
C6 C7 1.379(5) 2
C6 H6 0.9300 .
C7 C6 1.379(5) 2
C7 H7 0.9300 .
C8 H8A 0.9600 .
C8 H8B 0.9600 .
C8 H8C 0.9600 .
C9 H9A 0.9600 .
C9 H9B 0.9600 .
C9 H9C 0.9600 .

loop_
_geom_torsion_atom_site_label_1
_geom_torsion_atom_site_label_2
_geom_torsion_atom_site_label_3
_geom_torsion_atom_site_label_4
_geom_torsion
_geom_torsion_site_symmetry_4
C1B Br C1A F1A -53.5(18) .
C1B Br C1A F2A -168(2) .
C1B Br C1A C2A 70.3(19) .
F1A C1A C2A F3A -179.8(7) .
F2A C1A C2A F3A -67.1(8) .
Br C1A C2A F3A 55.4(9) .
F1A C1A C2A F4A 65.6(8) .
F2A C1A C2A F4A 178.3(7) .
Br C1A C2A F4A -59.3(9) .
F1A C1A C2A C3A -56.7(11) .
F2A C1A C2A C3A 56.0(11) .
Br C1A C2A C3A 178.5(7) .
F3A C2A C3A F5A 179.9(8) .
F4A C2A C3A F5A -64.4(9) .
C1A C2A C3A F5A 57.4(12) .
F3A C2A C3A F6A 64.3(10) .
F4A C2A C3A F6A 179.9(9) .
C1A C2A C3A F6A -58.3(12) .
F3A C2A C3A C4A -56.8(12) .
F4A C2A C3A C4A 58.8(12) .
C1A C2A C3A C4A -179.4(9) .
F5A C3A C4A F7A 179.2(8) .
F6A C3A C4A F7A -65.1(10) .
C2A C3A C4A F7A 55.8(13) .
F5A C3A C4A F8A 63.2(10) .
F6A C3A C4A F8A 178.9(9) .
C2A C3A C4A F8A -60.2(12) .
F5A C3A C4A C4A -57.6(15) 2_556
F6A C3A C4A C4A 58.1(16) 2_556
C2A C3A C4A C4A 178.9(12) 2_556
C1A Br C1B F1B 152(2) .
C1A Br C1B F2B 34.6(16) .
C1A Br C1B C2B -88(2) .
F1B C1B C2B F4B 61.3(8) .
F2B C1B C2B F4B -179.3(7) .
Br C1B C2B F4B -57.7(9) .
F1B C1B C2B F3B 176.5(8) .
F2B C1B C2B F3B -64.1(8) .
Br C1B C2B F3B 57.5(9) .
F1B C1B C2B C3B -61.4(11) .
F2B C1B C2B C3B 58.0(12) .
Br C1B C2B C3B 179.6(8) .
F4B C2B C3B F6B 176.1(9) .
F3B C2B C3B F6B 59.5(10) .
C1B C2B C3B F6B -61.7(12) .
F4B C2B C3B F5B -68.8(10) .
F3B C2B C3B F5B 174.6(9) .
C1B C2B C3B F5B 53.4(13) .
F4B C2B C3B C4B 54.7(13) .
F3B C2B C3B C4B -61.9(13) .
C1B C2B C3B C4B 177.0(10) .
F6B C3B C4B F8B 179.1(9) .
F5B C3B C4B F8B 64.0(10) .
C2B C3B C4B F8B -58.9(13) .
F6B C3B C4B F7B -65.4(10) .
F5B C3B C4B F7B 179.5(9) .
C2B C3B C4B F7B 56.6(14) .
F6B C3B C4B C4B 56.6(16) 2_556
F5B C3B C4B C4B -58.5(16) 2_556
C2B C3B C4B C4B 178.6(12) 2_556
C8 N C5 C6 -24.7(5) .
C9 N C5 C6 -162.5(3) .
C8 N C5 C7 157.7(3) .
C9 N C5 C7 19.9(5) .
C7 C5 C6 C7 -0.3(6) 2
N C5 C6 C7 -178.0(3) 2
C6 C5 C7 C6 0.3(6) 2
N C5 C7 C6 178.0(3) 2
